data_4516269
loop_
_publ_author_name
'White, Nicholas G.'
'Carta, Veronica'
'MacLachlan, Mark J.'

_publ_section_title
;
 Layered 2D Sheetlike Supramolecular Polymers Formed by
 O--H&#x00B7;&#x00B7;&#x00B7;Anion Hydrogen Bonds
;
_journal_issue 3
_journal_name_full 'Crystal Growth &amp; Design'
_journal_page_first 1540
_journal_paper_doi 10.1021/acs.cgd.5b00062
_journal_volume 15
_journal_year 2015
_chemical_compound_source synthesized
_chemical_formula_moiety 'C18 H14 O6, 2(C16 H36 N), 2(Br)'
_chemical_formula_sum 'C50 H86 Br2 N2 O6'
_chemical_formula_weight 971.01
_space_group_IT_number 15
_space_group_name_Hall '-C 2yc'
_space_group_name_H-M_alt 'C 1 2/c 1'
_symmetry_cell_setting monoclinic
_symmetry_space_group_name_Hall '-C 2yc'
_symmetry_space_group_name_H-M 'C 1 2/c 1'
_atom_sites_solution_hydrogens difmap
_atom_sites_solution_primary other
_cell_angle_alpha 90
_cell_angle_beta 107.768(6)
_cell_angle_gamma 90
_cell_formula_units_Z 4
_cell_length_a 20.173(6)
_cell_length_b 17.078(5)
_cell_length_c 15.567(4)
_cell_measurement_reflns_used 9942
_cell_measurement_temperature 90
_cell_measurement_theta_max 27.46
_cell_measurement_theta_min 2.39
_cell_volume 5107(3)
_computing_cell_refinement 'Apex2, (Bruker, 2007)'
_computing_data_collection 'Apex2, (Bruker, 2007)'
_computing_data_reduction 'Apex2, (Bruker, 2007)'
_computing_publication_material 'CRYSTALS (Betteridge et al., 2003)'
_computing_structure_refinement 'CRYSTALS (Betteridge et al., 2003)'
_computing_structure_solution 'Superflip (Palatinus & Chapuis, 2007)'
_diffrn_ambient_temperature 90
_diffrn_measured_fraction_theta_full 0.996
_diffrn_measured_fraction_theta_max 0.990
_diffrn_measurement_device Serial
_diffrn_measurement_device_type 'Bruker Apex Duo'
_diffrn_measurement_method \w/2\q
_diffrn_radiation_monochromator graphite
_diffrn_radiation_type 'Mo K\a'
_diffrn_radiation_wavelength 0.71073
_diffrn_reflns_av_R_equivalents 0.032
_diffrn_reflns_limit_h_max 26
_diffrn_reflns_limit_h_min -23
_diffrn_reflns_limit_k_max 22
_diffrn_reflns_limit_k_min -22
_diffrn_reflns_limit_l_max 11
_diffrn_reflns_limit_l_min -20
_diffrn_reflns_number 20194
_diffrn_reflns_theta_full 26.944
_diffrn_reflns_theta_max 27.493
_diffrn_reflns_theta_min 1.595
_diffrn_standards_decay_% 0
_diffrn_standards_interval_count 0
_diffrn_standards_interval_time 0
_diffrn_standards_number 0
_exptl_absorpt_coefficient_mu 1.634
_exptl_absorpt_correction_T_max 1.00
_exptl_absorpt_correction_T_min 0.71
_exptl_absorpt_correction_type multi-scan
_exptl_absorpt_process_details 'Apex2, (Bruker, 2007)'
_exptl_crystal_colour yellow
_exptl_crystal_density_diffrn 1.263
_exptl_crystal_density_method 'not measured'
_exptl_crystal_description needle
_exptl_crystal_F_000 2072
_exptl_crystal_size_max 0.90
_exptl_crystal_size_mid 0.23
_exptl_crystal_size_min 0.09
_refine_diff_density_max 1.03
_refine_diff_density_min -0.69
_refine_ls_extinction_method None
_refine_ls_goodness_of_fit_ref 0.9675
_refine_ls_hydrogen_treatment constr
_refine_ls_matrix_type full
_refine_ls_number_parameters 279
_refine_ls_number_reflns 5779
_refine_ls_number_restraints 20
_refine_ls_R_factor_all 0.0741
_refine_ls_R_factor_gt 0.0523
_refine_ls_shift/su_max 0.0015278
_refine_ls_shift/su_mean 0.0000309
_refine_ls_structure_factor_coef Fsqd
_refine_ls_weighting_details
;
 Method, part 1, Chebychev polynomial, (Watkin, 1994, Prince, 1982) 
 [weight] = 1.0/[A~0~*T~0~(x)+A~1~*T~1~(x) ... +A~n-1~]*T~n-1~(x)] 
 where A~i~ are the Chebychev coefficients listed below and x= Fcalc/Fmax 
 Method = Robust Weighting (Prince, 1982) 
 W = [weight] * [1-(deltaF/6*sigmaF)^2^]^2^ 
 A~i~ are: 
 3.84 5.86 3.08 1.10 0.158 
;
_refine_ls_weighting_scheme calc
_refine_ls_wR_factor_all 0.1417
_refine_ls_wR_factor_gt 0.1215
_refine_ls_wR_factor_ref 0.1417
_reflns_limit_h_max 24
_reflns_limit_h_min -26
_reflns_limit_k_max 22
_reflns_limit_k_min 0
_reflns_limit_l_max 20
_reflns_limit_l_min 0
_reflns_number_gt 4392
_reflns_number_total 5812
_reflns_threshold_expression I>2.0\s(I)
_oxford_diffrn_Wilson_B_factor 2.61
_oxford_diffrn_Wilson_scale 1588.87
_oxford_refine_ls_r_factor_ref 0.0740
_oxford_refine_ls_scale 0.038244(6)
_oxford_reflns_number_all 5789
_oxford_reflns_threshold_expression_ref I>-3.0\s(I)
_cod_data_source_file cg5b00062_si_002.cif
_cod_data_source_block 1_2TBA_2Br
_cod_depositor_comments
;
The following automatic conversions were performed:

data item '_atom_sites_solution_primary' value 'Other' was changed to
'other' in accordance with the
/home/saulius/struct/COD-crude-data/automatic-downloads/DataCite-retrospective/ACS/depositions/lib/dictionaries/cif_core.dic
dictionary named 'cif_core.dic' version 2.4.2 last updated on
2011-04-26.

Automatic conversion script
Id: cif_fix_values 6909 2019-04-08 15:41:33Z antanas 
;
_cod_original_cell_volume 5107(2)
_cod_original_sg_symbol_Hall '-C 2yc '
_cod_original_sg_symbol_H-M 'C 2/c '
_cod_database_code 4516269

loop_
_symmetry_equiv_pos_as_xyz
x,y,z
-x,-y,-z
x+1/2,y+1/2,z
-x+1/2,-y+1/2,-z
x,-y,z+1/2
-x,y,-z+1/2
x+1/2,-y+1/2,z+1/2
-x+1/2,y+1/2,-z+1/2

loop_
_atom_site_label
_atom_site_type_symbol
_atom_site_fract_x
_atom_site_fract_y
_atom_site_fract_z
_atom_site_U_iso_or_equiv
_atom_site_occupancy
_atom_site_adp_type
_atom_site_refinement_flags_posn
_atom_site_refinement_flags_adp
C1 C 0.5000 0.7427(3) 0.7500 0.0319 1.0000 Uani S T
C2 C 0.4414(2) 0.70112(19) 0.7004(2) 0.0317 1.0000 Uani . .
C3 C 0.44169(17) 0.61978(19) 0.6992(2) 0.0279 1.0000 Uani . .
C4 C 0.5000 0.5782(2) 0.7500 0.0219 1.0000 Uani S T
C5 C 0.5000 0.4911(2) 0.7500 0.0211 1.0000 Uani S T
C6 C 0.46764(16) 0.44844(17) 0.6719(2) 0.0252 1.0000 Uani . .
C7 C 0.46765(17) 0.36711(18) 0.6719(2) 0.0274 1.0000 Uani . .
C8 C 0.5000 0.3246(2) 0.7500 0.0226 1.0000 Uani S T
C9 C 0.5000 0.2374(3) 0.7500 0.0249 1.0000 Uani S T
C10 C 0.44385(19) 0.19576(19) 0.6932(2) 0.0294 1.0000 Uani . .
C11 C 0.4441(2) 0.1139(2) 0.6930(3) 0.0361 1.0000 Uani . .
C12 C 0.5000 0.0728(3) 0.7500 0.0406 1.0000 Uani S T
N51 N 0.17355(14) 0.62872(16) 0.61217(18) 0.0344 1.0000 Uani D .
C52 C 0.1860(2) 0.7090(2) 0.5808(3) 0.0456 1.0000 Uani D .
C53 C 0.1509(3) 0.7762(2) 0.6133(5) 0.0851 1.0000 Uani D .
C54 C 0.1578(3) 0.8498(2) 0.5620(4) 0.0683 1.0000 Uani D .
C55 C 0.1255(5) 0.9201(3) 0.5914(8) 0.1460 1.0000 Uani D .
C56 C 0.19797(19) 0.6234(2) 0.7132(2) 0.0391 1.0000 Uani D .
C57 C 0.2756(2) 0.6357(3) 0.7579(3) 0.0601 1.0000 Uani D .
C58 C 0.2932(3) 0.6251(3) 0.8589(3) 0.0666 1.0000 Uani D .
C59 C 0.3713(3) 0.6302(4) 0.9049(4) 0.1131 1.0000 Uani D .
C60 C 0.21371(19) 0.5739(2) 0.5708(3) 0.0417 1.0000 Uani D .
C61 C 0.2096(2) 0.4873(2) 0.5923(3) 0.0459 1.0000 Uani D .
C62 C 0.2656(2) 0.4394(3) 0.5704(4) 0.0628 1.0000 Uani D .
C63 C 0.2605(3) 0.3524(3) 0.5855(5) 0.0716 1.0000 Uani D .
C64 C 0.09732(16) 0.6081(2) 0.5830(2) 0.0315 1.0000 Uani D .
C65 C 0.06228(16) 0.6023(2) 0.4816(2) 0.0339 1.0000 Uani D .
C66 C -0.01697(16) 0.6011(2) 0.4579(3) 0.0370 1.0000 Uani D .
C67 C -0.0481(2) 0.6818(2) 0.4579(3) 0.0473 1.0000 Uani D .
O1 O 0.500000(10) 0.82284(17) 0.750000(10) 0.0271 1.0000 Uani S T
O2 O 0.38175(16) 0.73825(16) 0.6508(2) 0.0489 1.0000 Uani . .
Br1 Br 0.339131(17) 0.91159(2) 0.69903(2) 0.0355 1.0000 Uani . .
O11 O 0.38815(18) 0.07699(17) 0.6347(2) 0.0570 1.0000 Uani . .
O12 O 0.500000(10) -0.00759(19) 0.750000(10) 0.0391 1.0000 Uani S T
H31 H 0.4023 0.5932 0.6663 0.0326 1.0000 Uiso R .
H61 H 0.4461 0.4756 0.6181 0.0301 1.0000 Uiso R .
H71 H 0.4469 0.3411 0.6190 0.0330 1.0000 Uiso R .
H101 H 0.4054 0.2229 0.6551 0.0348 1.0000 Uiso R .
H521 H 0.2352 0.7193 0.6019 0.0547 1.0000 Uiso R .
H522 H 0.1694 0.7102 0.5157 0.0552 1.0000 Uiso R .
H531 H 0.1745 0.7847 0.6761 0.1026 1.0000 Uiso R .
H532 H 0.1033 0.7651 0.6096 0.1021 1.0000 Uiso R .
H541 H 0.2073 0.8608 0.5724 0.0831 1.0000 Uiso R .
H542 H 0.1336 0.8419 0.4977 0.0836 1.0000 Uiso R .
H551 H 0.1422 0.9669 0.5706 0.2180 1.0000 Uiso R .
H552 H 0.1378 0.9175 0.6560 0.2180 1.0000 Uiso R .
H553 H 0.0764 0.9153 0.5645 0.2180 1.0000 Uiso R .
H561 H 0.1743 0.6633 0.7366 0.0470 1.0000 Uiso R .
H562 H 0.1857 0.5729 0.7309 0.0465 1.0000 Uiso R .
H571 H 0.2895 0.6877 0.7459 0.0723 1.0000 Uiso R .
H572 H 0.3019 0.5967 0.7365 0.0724 1.0000 Uiso R .
H581 H 0.2712 0.6670 0.8826 0.0802 1.0000 Uiso R .
H582 H 0.2754 0.5747 0.8718 0.0799 1.0000 Uiso R .
H591 H 0.3793 0.6256 0.9688 0.1687 1.0000 Uiso R .
H592 H 0.3881 0.6801 0.8927 0.1689 1.0000 Uiso R .
H593 H 0.3953 0.5892 0.8847 0.1688 1.0000 Uiso R .
H601 H 0.2619 0.5897 0.5925 0.0499 1.0000 Uiso R .
H602 H 0.1970 0.5808 0.5059 0.0503 1.0000 Uiso R .
H611 H 0.2172 0.4826 0.6568 0.0553 1.0000 Uiso R .
H612 H 0.1639 0.4676 0.5603 0.0553 1.0000 Uiso R .
H621 H 0.3097 0.4582 0.6095 0.0752 1.0000 Uiso R .
H622 H 0.2625 0.4500 0.5077 0.0754 1.0000 Uiso R .
H633 H 0.2986 0.3268 0.5712 0.1072 1.0000 Uiso R .
H632 H 0.2637 0.3457 0.6481 0.1066 1.0000 Uiso R .
H631 H 0.2162 0.3340 0.5462 0.1070 1.0000 Uiso R .
H641 H 0.0732 0.6456 0.6074 0.0372 1.0000 Uiso R .
H642 H 0.0936 0.5575 0.6096 0.0381 1.0000 Uiso R .
H651 H 0.0755 0.6472 0.4534 0.0410 1.0000 Uiso R .
H652 H 0.0786 0.5553 0.4580 0.0412 1.0000 Uiso R .
H661 H -0.0299 0.5687 0.5016 0.0439 1.0000 Uiso R .
H662 H -0.0367 0.5785 0.3981 0.0441 1.0000 Uiso R .
H671 H -0.0986 0.6779 0.4421 0.0713 1.0000 Uiso R .
H672 H -0.0297 0.7049 0.5171 0.0704 1.0000 Uiso R .
H673 H -0.0353 0.7149 0.4145 0.0707 1.0000 Uiso R .
H21 H 0.3783 0.7819 0.6684 0.0725 1.0000 Uiso R .
H12 H 0.4614 0.8427 0.7400 0.0408 0.5000 Uiso R .
H111 H 0.3743 0.0345 0.6436 0.0856 1.0000 Uiso R .
H122 H 0.4628 -0.0301 0.7292 0.0592 0.5000 Uiso R .

loop_
_atom_site_aniso_label
_atom_site_aniso_U_11
_atom_site_aniso_U_22
_atom_site_aniso_U_33
_atom_site_aniso_U_23
_atom_site_aniso_U_13
_atom_site_aniso_U_12
C1 0.061(3) 0.016(2) 0.023(2) 0.0000 0.019(2) 0.0000
C2 0.048(2) 0.0213(15) 0.0266(17) 0.0064(12) 0.0130(15) 0.0085(14)
C3 0.0307(17) 0.0202(14) 0.0288(17) 0.0011(12) 0.0032(13) -0.0001(12)
C4 0.027(2) 0.0141(19) 0.024(2) 0.0000 0.0055(16) 0.0000
C5 0.0202(19) 0.0153(19) 0.024(2) 0.0000 0.0020(16) 0.0000
C6 0.0277(15) 0.0170(14) 0.0250(15) 0.0025(11) -0.0006(12) -0.0005(11)
C7 0.0357(17) 0.0188(14) 0.0223(15) -0.0025(11) 0.0010(13) -0.0041(12)
C8 0.027(2) 0.0151(19) 0.025(2) 0.0000 0.0068(17) 0.0000
C9 0.036(2) 0.017(2) 0.024(2) 0.0000 0.0121(18) 0.0000
C10 0.0445(19) 0.0208(15) 0.0266(16) -0.0028(12) 0.0166(14) -0.0073(13)
C11 0.062(2) 0.0200(15) 0.038(2) -0.0066(14) 0.0333(19) -0.0122(15)
C12 0.078(4) 0.010(2) 0.054(3) 0.0000 0.049(3) 0.0000
N51 0.0384(16) 0.0362(16) 0.0301(16) 0.0081(12) 0.0125(13) -0.0064(13)
C52 0.041(2) 0.048(2) 0.044(2) 0.0205(18) 0.0074(17) -0.0123(17)
C53 0.084(4) 0.043(3) 0.147(6) 0.028(3) 0.062(4) 0.002(3)
C54 0.054(3) 0.043(3) 0.086(4) 0.014(2) -0.011(3) -0.020(2)
C55 0.108(6) 0.047(4) 0.316(15) 0.048(6) 0.114(8) 0.009(4)
C56 0.057(2) 0.0341(19) 0.0273(18) 0.0053(14) 0.0142(16) -0.0010(17)
C57 0.067(3) 0.060(3) 0.040(2) 0.014(2) -0.003(2) -0.021(2)
C58 0.106(4) 0.049(3) 0.032(2) -0.0006(19) 0.003(2) -0.001(3)
C59 0.144(7) 0.092(5) 0.055(4) 0.031(3) -0.042(4) -0.070(5)
C60 0.0309(18) 0.065(3) 0.0331(19) 0.0037(17) 0.0153(15) -0.0050(17)
C61 0.048(2) 0.053(3) 0.045(2) -0.0035(19) 0.0275(19) 0.0002(19)
C62 0.043(2) 0.083(4) 0.068(3) 0.000(3) 0.025(2) 0.007(2)
C63 0.054(3) 0.072(4) 0.096(4) 0.006(3) 0.033(3) 0.016(3)
C64 0.0371(18) 0.0282(17) 0.0353(18) 0.0045(13) 0.0200(15) -0.0047(13)
C65 0.0324(17) 0.039(2) 0.0357(18) -0.0009(15) 0.0187(15) -0.0077(14)
C66 0.0342(18) 0.040(2) 0.043(2) 0.0002(16) 0.0198(16) -0.0068(15)
C67 0.046(2) 0.048(2) 0.056(3) 0.0081(19) 0.027(2) 0.0059(18)
O1 0.0351(17) 0.0126(14) 0.0342(17) 0.0000 0.0114(14) 0.0000
O2 0.0615(18) 0.0284(14) 0.0574(18) 0.0163(13) 0.0188(15) 0.0236(13)
Br1 0.02259(17) 0.0525(2) 0.03369(19) -0.00630(16) 0.01173(13) -0.00067(15)
O11 0.081(2) 0.0341(15) 0.076(2) -0.0303(14) 0.0535(19) -0.0352(15)
O12 0.041(2) 0.0141(15) 0.072(3) 0.0000 0.0308(19) 0.0000

loop_
_atom_type_symbol
_atom_type_scat_dispersion_real
_atom_type_scat_dispersion_imag
_atom_type_scat_Cromer_Mann_a1
_atom_type_scat_Cromer_Mann_b1
_atom_type_scat_Cromer_Mann_a2
_atom_type_scat_Cromer_Mann_b2
_atom_type_scat_Cromer_Mann_a3
_atom_type_scat_Cromer_Mann_b3
_atom_type_scat_Cromer_Mann_a4
_atom_type_scat_Cromer_Mann_b4
_atom_type_scat_Cromer_Mann_c
_atom_type_scat_source
C 0.0033 0.0016 2.3100 20.8439 1.0200 10.2075 1.5886 0.5687 0.8650 51.6512 0.2156 'International Tables Vol C 4.2.6.8 and 6.1.1.4'
H 0.0000 0.0000 0.4930 10.5109 0.3229 26.1257 0.1402 3.1424 0.0408 57.7998 0.0030 'International Tables Vol C 4.2.6.8 and 6.1.1.4'
N 0.0061 0.0033 12.2126 0.0057 3.1322 9.8933 2.0125 28.9975 1.1663 0.5826 -11.5290 'International Tables Vol C 4.2.6.8 and 6.1.1.4'
O 0.0106 0.0060 3.0485 13.2771 2.2868 5.7011 1.5463 0.3239 0.8670 32.9089 0.2508 'International Tables Vol C 4.2.6.8 and 6.1.1.4'
Br -0.2901 2.4595 17.1789 2.1723 5.2358 16.5796 5.6377 0.2609 3.9851 41.4328 2.9557 'International Tables Vol C 4.2.6.8 and 6.1.1.4'

loop_
_geom_angle_atom_site_label_1
_geom_angle_site_symmetry_1
_geom_angle_atom_site_label_2
_geom_angle_atom_site_label_3
_geom_angle_site_symmetry_3
_geom_angle
_geom_angle_publ_flag
C2 6_656 C1 C2 . 118.7(4) yes
C2 6_656 C1 O1 . 120.6(2) yes
C2 . C1 O1 . 120.6(2) yes
C1 . C2 C3 . 120.7(3) yes
C1 . C2 O2 . 121.8(3) yes
C3 . C2 O2 . 117.5(3) yes
C2 . C3 C4 . 120.5(3) yes
C2 . C3 H31 . 119.5 no
C4 . C3 H31 . 119.9 no
C3 . C4 C3 6_656 118.8(4) yes
C3 . C4 C5 . 120.6(2) yes
C3 6_656 C4 C5 . 120.6(2) yes
C4 . C5 C6 6_656 121.44(19) yes
C4 . C5 C6 . 121.44(19) yes
C6 6_656 C5 C6 . 117.1(4) yes
C5 . C6 C7 . 121.5(3) yes
C5 . C6 H61 . 119.0 no
C7 . C6 H61 . 119.5 no
C6 . C7 C8 . 121.3(3) yes
C6 . C7 H71 . 119.0 no
C8 . C7 H71 . 119.7 no
C7 . C8 C7 6_656 117.3(4) yes
C7 . C8 C9 . 121.35(19) yes
C7 6_656 C8 C9 . 121.35(19) yes
C8 . C9 C10 6_656 120.5(2) yes
C8 . C9 C10 . 120.5(2) yes
C10 6_656 C9 C10 . 118.9(4) yes
C9 . C10 C11 . 120.5(4) yes
C9 . C10 H101 . 120.0 no
C11 . C10 H101 . 119.5 no
C10 . C11 C12 . 120.3(4) yes
C10 . C11 O11 . 117.4(4) yes
C12 . C11 O11 . 122.3(3) yes
C11 . C12 C11 6_656 119.5(4) yes
C11 . C12 O12 . 120.2(2) yes
C11 6_656 C12 O12 . 120.2(2) yes
C52 . N51 C56 . 111.2(3) yes
C52 . N51 C60 . 105.3(3) yes
C56 . N51 C60 . 111.3(3) yes
C52 . N51 C64 . 111.9(3) yes
C56 . N51 C64 . 106.3(2) yes
C60 . N51 C64 . 111.0(3) yes
N51 . C52 C53 . 116.2(3) yes
N51 . C52 H521 . 108.2 no
C53 . C52 H521 . 106.7 no
N51 . C52 H522 . 108.8 no
C53 . C52 H522 . 106.7 no
H521 . C52 H522 . 110.2 no
C52 . C53 C54 . 108.9(4) yes
C52 . C53 H531 . 108.6 no
C54 . C53 H531 . 108.3 no
C52 . C53 H532 . 113.1 no
C54 . C53 H532 . 112.4 no
H531 . C53 H532 . 105.3 no
C53 . C54 C55 . 112.5(5) yes
C53 . C54 H541 . 108.9 no
C55 . C54 H541 . 108.1 no
C53 . C54 H542 . 109.1 no
C55 . C54 H542 . 107.0 no
H541 . C54 H542 . 111.2 no
C54 . C55 H551 . 109.4 no
C54 . C55 H552 . 106.5 no
H551 . C55 H552 . 112.8 no
C54 . C55 H553 . 106.6 no
H551 . C55 H553 . 110.4 no
H552 . C55 H553 . 110.9 no
N51 . C56 C57 . 115.8(3) yes
N51 . C56 H561 . 108.2 no
C57 . C56 H561 . 106.8 no
N51 . C56 H562 . 108.9 no
C57 . C56 H562 . 108.1 no
H561 . C56 H562 . 109.0 no
C56 . C57 C58 . 110.0(4) yes
C56 . C57 H571 . 110.8 no
C58 . C57 H571 . 108.7 no
C56 . C57 H572 . 110.0 no
C58 . C57 H572 . 107.2 no
H571 . C57 H572 . 110.0 no
C57 . C58 C59 . 111.3(4) yes
C57 . C58 H581 . 108.6 no
C59 . C58 H581 . 107.8 no
C57 . C58 H582 . 109.5 no
C59 . C58 H582 . 110.2 no
H581 . C58 H582 . 109.5 no
C58 . C59 H591 . 107.8 no
C58 . C59 H592 . 109.6 no
H591 . C59 H592 . 108.6 no
C58 . C59 H593 . 111.0 no
H591 . C59 H593 . 109.8 no
H592 . C59 H593 . 109.9 no
N51 . C60 C61 . 115.9(3) yes
N51 . C60 H601 . 106.9 no
C61 . C60 H601 . 108.1 no
N51 . C60 H602 . 107.9 no
C61 . C60 H602 . 108.9 no
H601 . C60 H602 . 108.9 no
C60 . C61 C62 . 112.3(3) yes
C60 . C61 H611 . 107.8 no
C62 . C61 H611 . 107.2 no
C60 . C61 H612 . 109.4 no
C62 . C61 H612 . 110.8 no
H611 . C61 H612 . 109.3 no
C61 . C62 C63 . 113.8(4) yes
C61 . C62 H621 . 106.6 no
C63 . C62 H621 . 108.7 no
C61 . C62 H622 . 107.5 no
C63 . C62 H622 . 110.5 no
H621 . C62 H622 . 109.6 no
C62 . C63 H633 . 108.2 no
C62 . C63 H632 . 106.8 no
H633 . C63 H632 . 111.5 no
C62 . C63 H631 . 108.4 no
H633 . C63 H631 . 110.6 no
H632 . C63 H631 . 111.3 no
N51 . C64 C65 . 115.9(2) yes
N51 . C64 H641 . 108.7 no
C65 . C64 H641 . 108.9 no
N51 . C64 H642 . 106.6 no
C65 . C64 H642 . 108.2 no
H641 . C64 H642 . 108.3 no
C64 . C65 C66 . 111.8(3) yes
C64 . C65 H651 . 108.5 no
C66 . C65 H651 . 108.4 no
C64 . C65 H652 . 109.8 no
C66 . C65 H652 . 110.1 no
H651 . C65 H652 . 108.1 no
C65 . C66 C67 . 113.0(3) yes
C65 . C66 H661 . 108.9 no
C67 . C66 H661 . 108.6 no
C65 . C66 H662 . 109.1 no
C67 . C66 H662 . 108.2 no
H661 . C66 H662 . 109.0 no
C66 . C67 H671 . 109.9 no
C66 . C67 H672 . 109.5 no
H671 . C67 H672 . 109.6 no
C66 . C67 H673 . 109.3 no
H671 . C67 H673 . 110.0 no
H672 . C67 H673 . 108.6 no
C1 . O1 H12 6_656 114.4 no
C1 . O1 H12 . 114.4 no
H12 6_656 O1 H12 . 131.2 no
C2 . O2 H21 . 112.9 no
C11 . O11 H111 . 124.1 no
C12 . O12 H122 6_656 118.1 no
C12 . O12 H122 . 118.1 no
H122 6_656 O12 H122 . 123.9 no

loop_
_geom_bond_atom_site_label_1
_geom_bond_atom_site_label_2
_geom_bond_site_symmetry_2
_geom_bond_distance
_geom_bond_publ_flag
C1 C2 6_656 1.393(4) yes
C1 C2 . 1.393(4) yes
C1 O1 . 1.369(5) yes
C2 C3 . 1.389(5) yes
C2 O2 . 1.371(4) yes
C3 C4 . 1.395(4) yes
C3 H31 . 0.923 no
C4 C5 . 1.487(5) yes
C5 C6 6_656 1.397(4) yes
C5 C6 . 1.397(4) yes
C6 C7 . 1.389(4) yes
C6 H61 . 0.939 no
C7 C8 . 1.396(4) yes
C7 H71 . 0.916 no
C8 C9 . 1.489(6) yes
C9 C10 6_656 1.400(4) yes
C9 C10 . 1.400(4) yes
C10 C11 . 1.398(5) yes
C10 H101 . 0.942 no
C11 C12 . 1.394(5) yes
C11 O11 . 1.367(5) yes
C12 O12 . 1.373(5) yes
N51 C52 . 1.502(3) yes
N51 C56 . 1.500(3) yes
N51 C60 . 1.506(4) yes
N51 C64 . 1.506(3) yes
C52 C53 . 1.513(4) yes
C52 H521 . 0.961 no
C52 H522 . 0.966 no
C53 C54 . 1.518(4) yes
C53 H531 . 0.960 no
C53 H532 . 0.964 no
C54 C55 . 1.504(5) yes
C54 H541 . 0.980 no
C54 H542 . 0.979 no
C55 H551 . 0.961 no
C55 H552 . 0.960 no
C55 H553 . 0.954 no
C56 C57 . 1.522(4) yes
C56 H561 . 0.964 no
C56 H562 . 0.962 no
C57 C58 . 1.513(4) yes
C57 H571 . 0.967 no
C57 H572 . 0.971 no
C58 C59 . 1.521(4) yes
C58 H581 . 0.971 no
C58 H582 . 0.976 no
C59 H591 . 0.961 no
C59 H592 . 0.958 no
C59 H593 . 0.956 no
C60 C61 . 1.523(4) yes
C60 H601 . 0.965 no
C60 H602 . 0.969 no
C61 C62 . 1.516(4) yes
C61 H611 . 0.971 no
C61 H612 . 0.965 no
C62 C63 . 1.513(4) yes
C62 H621 . 0.966 no
C62 H622 . 0.975 no
C63 H633 . 0.967 no
C63 H632 . 0.964 no
C63 H631 . 0.970 no
C64 C65 . 1.522(4) yes
C64 H641 . 0.951 no
C64 H642 . 0.971 no
C65 C66 . 1.527(4) yes
C65 H651 . 0.962 no
C65 H652 . 0.981 no
C66 C67 . 1.514(4) yes
C66 H661 . 0.972 no
C66 H662 . 0.974 no
C67 H671 . 0.976 no
C67 H672 . 0.967 no
C67 H673 . 0.974 no
O1 H12 6_656 0.820 no
O1 H12 . 0.820 no
O2 H21 . 0.805 no
O11 H111 . 0.805 no
O12 H122 6_656 0.816 no
O12 H122 . 0.816 no
